data_7044178
loop_
_publ_author_name
'Williams, Morwen'
'Green, Adam I.'
'Fernandez-Cestau, Julio'
'Hughes, David L.'
'O'Connell, Maria Anne'
'Searcey, Mark'
'Bertrand, Beno\^it'
'Bochmann, Manfred'

_publ_section_title
;
 (C^Npz^C)AuIII complexes of acyclic carbene ligands: synthesis and
 anticancer properties
;
_journal_name_full 'Dalton Trans.'
_journal_paper_doi 10.1039/C7DT02804K
_journal_year 2017
_chemical_formula_moiety 'C33  H35  N3  F6  Sb1  Au1'
_chemical_formula_sum 'C33 H35 Au F6 N3 Sb'
_chemical_formula_weight 906.35
_chemical_name_systematic Complex2
_chemical_properties_physical ', Moisture-sensitive,Light-sensitive'
_space_group_IT_number 15
_symmetry_cell_setting monoclinic
_symmetry_Int_Tables_number 15
_symmetry_space_group_name_Hall '-I 2ya'
_symmetry_space_group_name_H-M 'I 1 2/a 1'
_atom_sites_solution_hydrogens geom
_atom_sites_solution_primary direct
_atom_sites_solution_secondary direct
_audit_creation_date 2016-04-11T18:04:13-00:00
_audit_creation_method 'WinGX routine CIF_UPDATE'
_audit_update_record
;
2017-07-11 deposited with the CCDC.
2017-09-11 downloaded from the CCDC.
;
_cell_angle_alpha 90
_cell_angle_beta 101.119(10)
_cell_angle_gamma 90
_cell_formula_units_Z 4
_cell_length_a 9.8122(14)
_cell_length_b 20.300(3)
_cell_length_c 16.2816(11)
_cell_measurement_reflns_used 3899
_cell_measurement_temperature 140(2)
_cell_measurement_theta_max 32.692
_cell_measurement_theta_min 3.447
_cell_measurement_wavelength 0.71073
_cell_volume 3182.2(7)
_computing_cell_refinement
;
        CrysAlisPro, Agilent Technologies,
        Version 1.171.37.35 (release 13-08-2014 CrysAlis171 .NET)
        (compiled Aug 13 2014,18:06:01)
;
_computing_data_collection
;
        CrysAlisPro, Agilent Technologies,
        Version 1.171.37.35 (release 13-08-2014 CrysAlis171 .NET)
        (compiled Aug 13 2014,18:06:01)
;
_computing_data_reduction
;
        CrysAlisPro, Agilent Technologies,
        Version 1.171.37.35 (release 13-08-2014 CrysAlis171 .NET)
        (compiled Aug 13 2014,18:06:01)
;
_computing_molecular_graphics 'ORTEP-3 for Windows (Farrugia, 2012)'
_computing_publication_material 'WinGX publication routines (Farrugia, 2012)'
_computing_structure_refinement 'SHELXL-2014/7 (Sheldrick, 2014)'
_computing_structure_solution SHELXT
_diffrn_ambient_environment N~2~
_diffrn_ambient_temperature 140(2)
_diffrn_detector 'CCD plate'
_diffrn_detector_area_resol_mean 16.005
_diffrn_detector_type Sapphire3
_diffrn_measured_fraction_theta_full 0.998
_diffrn_measured_fraction_theta_max 0.901
_diffrn_measurement_device 'four-circle diffractometer'
_diffrn_measurement_device_type 'Xcalibur, Sapphire3'
_diffrn_measurement_method '\w scans'
_diffrn_radiation_monochromator graphite
_diffrn_radiation_probe x-ray
_diffrn_radiation_type 'Mo K\a'
_diffrn_radiation_wavelength 0.71073
_diffrn_reflns_av_R_equivalents 0.039
_diffrn_reflns_av_unetI/netI 0.0547
_diffrn_reflns_Laue_measured_fraction_full 0.998
_diffrn_reflns_Laue_measured_fraction_max 0.901
_diffrn_reflns_limit_h_max 14
_diffrn_reflns_limit_h_min -14
_diffrn_reflns_limit_k_max 20
_diffrn_reflns_limit_k_min -30
_diffrn_reflns_limit_l_max 11
_diffrn_reflns_limit_l_min -24
_diffrn_reflns_number 10880
_diffrn_reflns_point_group_measured_fraction_full 0.998
_diffrn_reflns_point_group_measured_fraction_max 0.901
_diffrn_reflns_theta_full 25.242
_diffrn_reflns_theta_max 32.691
_diffrn_reflns_theta_min 3.245
_diffrn_source 'Enhance (Mo) X-ray Source'
_diffrn_standards_number 0
_exptl_absorpt_coefficient_mu 5.517
_exptl_absorpt_correction_T_max 1
_exptl_absorpt_correction_T_min 0.40348
_exptl_absorpt_correction_type multi-scan
_exptl_absorpt_process_details
;
        CrysAlisPro, Agilent Technologies,
        Version 1.171.37.35 (release 13-08-2014 CrysAlis171 .NET)
        (compiled Aug 13 2014,18:06:01)
        Empirical absorption correction using spherical harmonics,
 implemented in SCALE3 ABSPACK scaling algorithm.
;
_exptl_crystal_colour yellow
_exptl_crystal_density_diffrn 1.892
_exptl_crystal_density_method 'not measured'
_exptl_crystal_description block
_exptl_crystal_F_000 1752
_exptl_crystal_recrystallization_method 'Re-crystallisation from solvent: CH2Cl2'
_exptl_crystal_size_max 0.1
_exptl_crystal_size_mid 0.1
_exptl_crystal_size_min 0.05
_refine_diff_density_max 3.292
_refine_diff_density_min -4.95
_refine_diff_density_rms 0.21
_refine_ls_extinction_method none
_refine_ls_goodness_of_fit_ref 1.024
_refine_ls_hydrogen_treatment constr
_refine_ls_matrix_type full
_refine_ls_number_constraints 0
_refine_ls_number_parameters 220
_refine_ls_number_reflns 5278
_refine_ls_number_restraints 0
_refine_ls_restrained_S_all 1.024
_refine_ls_R_factor_all 0.0458
_refine_ls_R_factor_gt 0.0373
_refine_ls_shift/su_max 0.001
_refine_ls_shift/su_mean 0
_refine_ls_structure_factor_coef Fsqd
_refine_ls_weighting_details 'w=1/[\s^2^(Fo^2^)+(0.0515P)^2^] where P=(Fo^2^+2Fc^2^)/3'
_refine_ls_weighting_scheme calc
_refine_ls_wR_factor_gt 0.0902
_refine_ls_wR_factor_ref 0.0969
_reflns_Friedel_coverage 0
_reflns_number_gt 4627
_reflns_number_total 5278
_reflns_threshold_expression 'I > 2\s(I)'
_cod_data_source_file c7dt02804k2.cif
_cod_data_source_block shelx2
_cod_original_cell_volume 3182.2(6)
_cod_original_sg_symbol_H-M 'I 2/a'
_cod_database_code 7044178

loop_
_symmetry_equiv_pos_as_xyz
'x, y, z'
'-x+1/2, y, -z'
'x+1/2, y+1/2, z+1/2'
'-x+1, y+1/2, -z+1/2'
'-x, -y, -z'
'x-1/2, -y, z'
'-x+1/2, -y+1/2, -z+1/2'
'x, -y+1/2, z+1/2'

loop_
_atom_site_label
_atom_site_type_symbol
_atom_site_fract_x
_atom_site_fract_y
_atom_site_fract_z
_atom_site_U_iso_or_equiv
_atom_site_adp_type
_atom_site_occupancy
_atom_site_site_symmetry_order
_atom_site_calc_flag
_atom_site_refinement_flags_posn
_atom_site_refinement_flags_adp
_atom_site_refinement_flags_occupancy
_atom_site_disorder_assembly
_atom_site_disorder_group
C1 C 0.6433(4) 0.43503(18) 0.4519(3) 0.0219(8) Uani 1 1 d . . . . .
C2 C 0.6470(4) 0.3664(2) 0.4529(3) 0.0313(9) Uani 1 1 d . . . . .
H2 H 0.5749 0.3434 0.4195 0.038 Uiso 1 1 calc R U . . .
C3 C 0.5430(4) 0.47854(19) 0.4013(2) 0.0200(7) Uani 1 1 d . . . . .
C4 C 0.5725(4) 0.5470(2) 0.4063(2) 0.0189(7) Uani 1 1 d . . . . .
C5 C 0.4885(4) 0.5888(2) 0.3504(2) 0.0238(7) Uani 1 1 d . . . . .
H5 H 0.506 0.6338 0.3529 0.029 Uiso 1 1 calc R U . . .
C6 C 0.3776(4) 0.5642(2) 0.2902(3) 0.0248(8) Uani 1 1 d . . . . .
C7 C 0.3462(4) 0.4971(2) 0.2917(3) 0.0282(9) Uani 1 1 d . . . . .
H7 H 0.2684 0.4809 0.2555 0.034 Uiso 1 1 calc R U . . .
C8 C 0.4277(4) 0.4548(2) 0.3455(3) 0.0251(8) Uani 1 1 d . . . . .
H8 H 0.4061 0.4102 0.3448 0.03 Uiso 1 1 calc R U . . .
C9 C 0.2969(4) 0.6079(2) 0.2199(3) 0.0340(10) Uani 1 1 d . . . . .
C10A C 0.3657(19) 0.5992(11) 0.1468(12) 0.060(4) Uani 0.5 1 d . . P A 1
H10A H 0.3126 0.6214 0.099 0.09 Uiso 0.5 1 calc R U P A 1
H10B H 0.3714 0.5532 0.1346 0.09 Uiso 0.5 1 calc R U P A 1
H10C H 0.4575 0.6176 0.1595 0.09 Uiso 0.5 1 calc R U P A 1
C11A C 0.1436(12) 0.5785(8) 0.1928(8) 0.053(3) Uani 0.5 1 d . . P A 1
H11A H 0.087 0.6089 0.1558 0.079 Uiso 0.5 1 calc R U P A 1
H11B H 0.104 0.5719 0.2417 0.079 Uiso 0.5 1 calc R U P A 1
H11C H 0.1477 0.5372 0.1646 0.079 Uiso 0.5 1 calc R U P A 1
C12A C 0.2961(19) 0.6768(11) 0.2469(14) 0.083(6) Uani 0.5 1 d . . P A 1
H12A H 0.3899 0.6922 0.2634 0.125 Uiso 0.5 1 calc R U P A 1
H12B H 0.2497 0.6801 0.2936 0.125 Uiso 0.5 1 calc R U P A 1
H12C H 0.2482 0.7033 0.2016 0.125 Uiso 0.5 1 calc R U P A 1
C10B C 0.3088(19) 0.5768(11) 0.1333(12) 0.060(4) Uani 0.5 1 d . . P A 2
H10D H 0.2562 0.5366 0.1252 0.09 Uiso 0.5 1 calc R U P A 2
H10E H 0.4045 0.5675 0.1325 0.09 Uiso 0.5 1 calc R U P A 2
H10F H 0.2731 0.6071 0.0892 0.09 Uiso 0.5 1 calc R U P A 2
C11B C 0.1483(11) 0.6169(8) 0.2241(7) 0.053(3) Uani 0.5 1 d . . P A 2
H11D H 0.1049 0.5746 0.2252 0.079 Uiso 0.5 1 calc R U P A 2
H11E H 0.1026 0.6411 0.1758 0.079 Uiso 0.5 1 calc R U P A 2
H11F H 0.1411 0.641 0.2739 0.079 Uiso 0.5 1 calc R U P A 2
C12B C 0.3632(19) 0.6800(11) 0.2149(14) 0.083(6) Uani 0.5 1 d . . P A 2
H12D H 0.3079 0.7044 0.1699 0.125 Uiso 0.5 1 calc R U P A 2
H12E H 0.4561 0.6758 0.205 0.125 Uiso 0.5 1 calc R U P A 2
H12F H 0.3649 0.7028 0.2667 0.125 Uiso 0.5 1 calc R U P A 2
N3 N 0.75 0.7180(2) 0.5 0.0222(9) Uani 1 2 d S T P . .
C14 C 0.75 0.7876(3) 0.5 0.0214(10) Uani 1 2 d S T P . .
C15 C 0.8781(4) 0.8194(2) 0.5081(3) 0.0268(8) Uani 1 1 d . . . . .
C16 C 0.8736(5) 0.8875(2) 0.5080(3) 0.0359(10) Uani 1 1 d . . . . .
H16 H 0.9559 0.9113 0.5134 0.043 Uiso 1 1 calc R U . . .
C17 C 0.75 0.9206(3) 0.5 0.0395(16) Uani 1 2 d S T P . .
H17 H 0.75 0.9664 0.5 0.047 Uiso 1 2 calc R U P . .
C18 C 1.0125(4) 0.7825(2) 0.5172(3) 0.0321(9) Uani 1 1 d . . . . .
H18A H 1.0877 0.8132 0.5204 0.048 Uiso 1 1 calc R U . . .
H18B H 1.0099 0.7542 0.4697 0.048 Uiso 1 1 calc R U . . .
H18C H 1.0259 0.7564 0.5673 0.048 Uiso 1 1 calc R U . . .
N1 N 0.75 0.4673(2) 0.5 0.0193(8) Uani 1 2 d S T P . .
N2 N 0.75 0.3320(3) 0.5 0.0367(13) Uani 1 2 d S T P . .
C13 C 0.75 0.6627(3) 0.5 0.0190(10) Uani 1 2 d S T P . .
F1 F 0.6111(3) 0.71779(15) 0.66388(17) 0.0437(7) Uani 1 1 d . . . . .
F2 F 0.8776(3) 0.74341(16) 0.67880(18) 0.0451(7) Uani 1 1 d . . . . .
F3 F 0.7092(3) 0.83604(14) 0.7137(2) 0.0464(7) Uani 1 1 d . . . . .
Sb1 Sb 0.75 0.75 0.75 0.02521(10) Uani 1 2 d S . P . .
Au1 Au 0.75 0.56456(2) 0.5 0.01720(7) Uani 1 2 d S T P . .

loop_
_atom_site_aniso_label
_atom_site_aniso_U_11
_atom_site_aniso_U_22
_atom_site_aniso_U_33
_atom_site_aniso_U_23
_atom_site_aniso_U_13
_atom_site_aniso_U_12
C1 0.0185(16) 0.0220(19) 0.025(2) -0.0025(14) 0.0046(14) -0.0016(13)
C2 0.027(2) 0.021(2) 0.043(3) -0.0008(18) -0.0002(17) -0.0041(15)
C3 0.0165(15) 0.0260(19) 0.0184(17) -0.0022(14) 0.0054(13) -0.0009(13)
C4 0.0162(15) 0.0270(18) 0.0129(16) -0.0030(14) 0.0014(12) 0.0000(14)
C5 0.0203(17) 0.030(2) 0.0188(18) -0.0001(16) -0.0025(13) 0.0031(15)
C6 0.0193(17) 0.036(2) 0.0174(18) -0.0032(15) -0.0014(14) 0.0031(15)
C7 0.0203(17) 0.041(2) 0.0218(19) -0.0067(17) 0.0011(14) -0.0045(17)
C8 0.0198(17) 0.032(2) 0.0236(19) -0.0059(17) 0.0044(14) -0.0054(16)
C9 0.0242(19) 0.045(3) 0.026(2) 0.0006(19) -0.0127(16) 0.0008(18)
C10A 0.071(11) 0.079(12) 0.032(6) 0.019(7) 0.014(7) 0.017(7)
C11A 0.025(3) 0.101(10) 0.028(5) 0.033(5) -0.006(4) 0.010(5)
C12A 0.079(12) 0.052(5) 0.094(15) 0.020(8) -0.047(9) 0.007(10)
C10B 0.071(11) 0.079(12) 0.032(6) 0.019(7) 0.014(7) 0.017(7)
C11B 0.025(3) 0.101(10) 0.028(5) 0.033(5) -0.006(4) 0.010(5)
C12B 0.079(12) 0.052(5) 0.094(15) 0.020(8) -0.047(9) 0.007(10)
N3 0.027(2) 0.022(2) 0.016(2) 0 -0.0013(17) 0
C14 0.031(3) 0.015(2) 0.016(2) 0 -0.0018(19) 0
C15 0.032(2) 0.027(2) 0.0177(18) -0.0028(16) -0.0029(15) -0.0016(16)
C16 0.046(3) 0.028(2) 0.031(2) 0.0000(19) 0.0009(19) -0.0097(19)
C17 0.056(5) 0.019(3) 0.038(4) 0 -0.002(3) 0
C18 0.028(2) 0.039(2) 0.027(2) -0.0057(18) -0.0001(16) -0.0046(18)
N1 0.019(2) 0.015(2) 0.023(2) 0 0.0036(16) 0
N2 0.026(3) 0.037(3) 0.044(4) 0 -0.001(2) 0
C13 0.014(2) 0.035(3) 0.007(2) 0 -0.0004(15) 0
F1 0.0496(17) 0.0506(18) 0.0235(14) -0.0085(13) -0.0110(12) -0.0141(14)
F2 0.0467(17) 0.063(2) 0.0265(15) 0.0002(14) 0.0082(13) 0.0004(15)
F3 0.065(2) 0.0298(15) 0.0404(18) 0.0081(13) -0.0005(15) 0.0011(14)
Sb1 0.0344(2) 0.0250(2) 0.01324(17) -0.00144(13) -0.00288(14) -0.00437(15)
Au1 0.01549(10) 0.02014(11) 0.01495(10) 0 0.00042(6) 0

loop_
_atom_type_symbol
_atom_type_description
_atom_type_scat_dispersion_real
_atom_type_scat_dispersion_imag
_atom_type_scat_source
C C 0.0033 0.0016 'International Tables Vol C Tables 4.2.6.8 and 6.1.1.4'
H H 0 0 'International Tables Vol C Tables 4.2.6.8 and 6.1.1.4'
N N 0.0061 0.0033 'International Tables Vol C Tables 4.2.6.8 and 6.1.1.4'
F F 0.0171 0.0103 'International Tables Vol C Tables 4.2.6.8 and 6.1.1.4'
Sb Sb -0.5866 1.5461 'International Tables Vol C Tables 4.2.6.8 and 6.1.1.4'
Au Au -2.0133 8.8022 'International Tables Vol C Tables 4.2.6.8 and 6.1.1.4'

loop_
_geom_angle_atom_site_label_1
_geom_angle_atom_site_label_2
_geom_angle_atom_site_label_3
_geom_angle
_geom_angle_site_symmetry_1
_geom_angle_site_symmetry_3
N1 C1 C2 117.5(4) . .
N1 C1 C3 113.5(3) . .
C2 C1 C3 128.8(4) . .
N2 C2 C1 122.8(4) . .
N2 C2 H2 118.6 . .
C1 C2 H2 118.6 . .
C8 C3 C4 120.5(4) . .
C8 C3 C1 122.3(4) . .
C4 C3 C1 117.0(3) . .
C5 C4 C3 118.1(3) . .
C5 C4 Au1 132.2(3) . .
C3 C4 Au1 109.7(3) . .
C4 C5 C6 121.4(4) . .
C4 C5 H5 119.3 . .
C6 C5 H5 119.3 . .
C7 C6 C5 118.4(4) . .
C7 C6 C9 119.4(4) . .
C5 C6 C9 122.1(4) . .
C8 C7 C6 121.3(4) . .
C8 C7 H7 119.4 . .
C6 C7 H7 119.4 . .
C7 C8 C3 120.1(4) . .
C7 C8 H8 120 . .
C3 C8 H8 120 . .
C12A C9 C10A 112.5(12) . .
C12A C9 C6 111.0(8) . .
C11B C9 C6 113.9(6) . .
C10A C9 C6 106.2(9) . .
C11B C9 C10B 109.5(9) . .
C6 C9 C10B 108.6(9) . .
C12A C9 C11A 112.3(10) . .
C10A C9 C11A 106.4(9) . .
C6 C9 C11A 108.1(6) . .
C11B C9 C12B 107.5(10) . .
C6 C9 C12B 114.0(8) . .
C10B C9 C12B 102.7(11) . .
C9 C10A H10A 109.5 . .
C9 C10A H10B 109.5 . .
H10A C10A H10B 109.5 . .
C9 C10A H10C 109.5 . .
H10A C10A H10C 109.5 . .
H10B C10A H10C 109.5 . .
C9 C11A H11A 109.5 . .
C9 C11A H11B 109.5 . .
H11A C11A H11B 109.5 . .
C9 C11A H11C 109.5 . .
H11A C11A H11C 109.5 . .
H11B C11A H11C 109.5 . .
C9 C12A H12A 109.5 . .
C9 C12A H12B 109.5 . .
H12A C12A H12B 109.5 . .
C9 C12A H12C 109.5 . .
H12A C12A H12C 109.5 . .
H12B C12A H12C 109.5 . .
C9 C10B H10D 109.5 . .
C9 C10B H10E 109.5 . .
H10D C10B H10E 109.5 . .
C9 C10B H10F 109.5 . .
H10D C10B H10F 109.5 . .
H10E C10B H10F 109.5 . .
C9 C11B H11D 109.5 . .
C9 C11B H11E 109.5 . .
H11D C11B H11E 109.5 . .
C9 C11B H11F 109.5 . .
H11D C11B H11F 109.5 . .
H11E C11B H11F 109.5 . .
C9 C12B H12D 109.5 . .
C9 C12B H12E 109.5 . .
H12D C12B H12E 109.5 . .
C9 C12B H12F 109.5 . .
H12D C12B H12F 109.5 . .
H12E C12B H12F 109.5 . .
C13 N3 C14 180 . .
C15 C14 C15 124.9(5) . 2_656
C15 C14 N3 117.5(3) . .
C15 C14 N3 117.5(3) 2_656 .
C16 C15 C14 115.7(4) . .
C16 C15 C18 121.8(4) . .
C14 C15 C18 122.5(4) . .
C17 C16 C15 121.2(5) . .
C17 C16 H16 119.4 . .
C15 C16 H16 119.4 . .
C16 C17 C16 121.3(6) 2_656 .
C16 C17 H17 119.4 2_656 .
C16 C17 H17 119.4 . .
C15 C18 H18A 109.5 . .
C15 C18 H18B 109.5 . .
H18A C18 H18B 109.5 . .
C15 C18 H18C 109.5 . .
H18A C18 H18C 109.5 . .
H18B C18 H18C 109.5 . .
C1 N1 C1 122.0(5) . 2_656
C1 N1 Au1 119.0(2) . .
C1 N1 Au1 119.0(2) 2_656 .
C2 N2 C2 117.3(6) 2_656 .
N3 C13 Au1 180 . .
F3 Sb1 F3 180.0(2) . 7_666
F3 Sb1 F2 90.07(14) . 7_666
F3 Sb1 F2 89.92(14) 7_666 7_666
F3 Sb1 F2 89.93(14) . .
F3 Sb1 F2 90.07(14) 7_666 .
F2 Sb1 F2 180.00(19) 7_666 .
F3 Sb1 F1 89.50(14) . 7_666
F3 Sb1 F1 90.50(14) 7_666 7_666
F2 Sb1 F1 89.33(13) 7_666 7_666
F2 Sb1 F1 90.67(14) . 7_666
F3 Sb1 F1 90.50(14) . .
F3 Sb1 F1 89.50(14) 7_666 .
F2 Sb1 F1 90.67(14) 7_666 .
F2 Sb1 F1 89.33(13) . .
F1 Sb1 F1 180 7_666 .
N1 Au1 C13 180 . .
N1 Au1 C4 80.31(11) . .
C13 Au1 C4 99.69(11) . .
N1 Au1 C4 80.31(11) . 2_656
C13 Au1 C4 99.69(11) . 2_656
C4 Au1 C4 160.6(2) . 2_656

loop_
_geom_bond_atom_site_label_1
_geom_bond_atom_site_label_2
_geom_bond_distance
_geom_bond_site_symmetry_2
C1 N1 1.350(4) .
C1 C2 1.394(5) .
C1 C3 1.454(6) .
C2 N2 1.340(5) .
C2 H2 0.93 .
C3 C8 1.393(5) .
C3 C4 1.419(5) .
C4 C5 1.391(5) .
C4 Au1 2.113(4) .
C5 C6 1.408(5) .
C5 H5 0.93 .
C6 C7 1.398(6) .
C6 C9 1.541(6) .
C7 C8 1.369(6) .
C7 H7 0.93 .
C8 H8 0.93 .
C9 C12A 1.47(2) .
C9 C11B 1.485(12) .
C9 C10A 1.49(2) .
C9 C10B 1.57(2) .
C9 C11A 1.599(13) .
C9 C12B 1.61(2) .
C10A H10A 0.96 .
C10A H10B 0.96 .
C10A H10C 0.96 .
C11A H11A 0.96 .
C11A H11B 0.96 .
C11A H11C 0.96 .
C12A H12A 0.96 .
C12A H12B 0.96 .
C12A H12C 0.96 .
C10B H10D 0.96 .
C10B H10E 0.96 .
C10B H10F 0.96 .
C11B H11D 0.96 .
C11B H11E 0.96 .
C11B H11F 0.96 .
C12B H12D 0.96 .
C12B H12E 0.96 .
C12B H12F 0.96 .
N3 C13 1.124(7) .
N3 C14 1.412(7) .
C14 C15 1.396(5) .
C14 C15 1.396(5) 2_656
C15 C16 1.384(6) .
C15 C18 1.499(6) .
C16 C17 1.371(6) .
C16 H16 0.93 .
C17 C16 1.371(6) 2_656
C17 H17 0.93 .
C18 H18A 0.96 .
C18 H18B 0.96 .
C18 H18C 0.96 .
N1 C1 1.350(4) 2_656
N1 Au1 1.975(4) .
N2 C2 1.340(5) 2_656
C13 Au1 1.992(6) .
F1 Sb1 1.875(3) .
F2 Sb1 1.868(3) .
F3 Sb1 1.863(3) .
Sb1 F3 1.863(3) 7_666
Sb1 F2 1.868(3) 7_666
Sb1 F1 1.875(3) 7_666
Au1 C4 2.113(4) 2_656
